data_9013313
loop_
_publ_author_name
'Angel, R. J.'
'Gatta, G. C.'
'Boffa Ballaran, T.'
'Carpenter, M. A.'

_publ_section_title
;
 The mechanism of coupling in the modulated structure of nepheline
 Note: natural sample
 Note: T = 290 K
;
_journal_name_full 'The Canadian Mineralogist'
_journal_page_first 1465
_journal_page_last 1476
_journal_paper_doi 10.3749/canmin.46.6.1465
_journal_volume 46
_journal_year 2008
_chemical_compound_source 'Snipe River, Tambani, Malawi'
_chemical_formula_sum 'Al3.84 K0.57 Na3.24 O16 Si4.16'
_chemical_name_mineral Nepheline
_space_group_IT_number 173
_symmetry_space_group_name_Hall 'P 6c'
_symmetry_space_group_name_H-M 'P 63'
_cell_angle_alpha 90
_cell_angle_beta 90
_cell_angle_gamma 120
_cell_length_a 9.9995
_cell_length_b 9.9995
_cell_length_c 8.3766
_cell_formula_units_Z 2
_cell_volume 725.362
_database_code_amcsd 0006204
_diffrn_ambient_temperature 290
_exptl_crystal_density_diffrn 2.624
_cod_original_formula_sum 'K.57 Na3.24 (Al3.84 Si4.16) O16'
_cod_database_code 9013313

loop_
_space_group_symop_operation_xyz
x,y,z
x-y,x,1/2+z
-y,x-y,z
-x,-y,1/2+z
-x+y,-x,z
y,-x+y,1/2+z

loop_
_atom_site_label
_atom_site_fract_x
_atom_site_fract_y
_atom_site_fract_z
_atom_site_occupancy
_atom_site_U_iso_or_equiv
K 0.00000 0.00000 0.00370 0.57000 0.03300
Na1 0.00000 0.00000 0.00370 0.24000 0.03300
Na2 0.55410 0.99720 0.50800 1.00000 0.02500
Al1 0.66667 0.33333 0.70150 0.48000 0.01300
Si1 0.66667 0.33333 0.70150 0.52000 0.01300
Al2 0.66667 0.33333 0.31320 0.48000 0.01400
Si2 0.66667 0.33333 0.31320 0.52000 0.01400
Al3 0.90570 0.66610 0.82240 0.48000 0.01400
Si3 0.90570 0.66610 0.82240 0.52000 0.01400
Al4 0.90640 0.66760 0.19590 0.48000 0.01200
Si4 0.90640 0.66760 0.19590 0.52000 0.01200
O1 0.66200 0.28910 0.50130 0.33333 0.03300
O2 0.97290 0.68350 0.00270 1.00000 0.03400
O3 0.82650 0.47750 0.25140 1.00000 0.03800
O4 0.83670 0.48980 0.76420 1.00000 0.03400
O5 0.77370 0.71470 0.82410 1.00000 0.02000
O6 0.77600 0.73290 0.20110 1.00000 0.02300

loop_
_cod_related_entry_id
_cod_related_entry_database
_cod_related_entry_code
1 AMCSD 0006204
